data_1577107
loop_
_publ_author_name
'Passargus, Max'
'Nieuwland, Celine'
'Arrowsmith, Merle'
'Bickelhaupt, F. Matthias'
'Braunschweig, Holger'

_publ_section_title
;
 Cooperative reactivity of halomethanes and -silanes at an A-frame
 complex: transannular addition <i>versus</i> bridging tetrylenes.
;
_journal_issue 21
_journal_name_full 'Chemical science'
_journal_page_first 10547
_journal_page_last 10558
_journal_paper_doi 10.1039/d6sc00337k
_journal_volume 17
_journal_year 2026
_chemical_formula_moiety 'C11 H31 Cl3 P4 Pt2 Si, C6 H4 F2'
_chemical_formula_sum 'C17 H35 Cl3 F2 P4 Pt2 Si'
_chemical_formula_weight 925.95
_chemical_properties_physical 'Air-sensitive,Moisture-sensitive,Heat-sensitive,Oxygen-sensitive,decompose in vacuum'
_space_group_crystal_system monoclinic
_space_group_IT_number 14
_space_group_name_Hall '-P 2yn'
_space_group_name_H-M_alt 'P 1 21/n 1'
_atom_sites_solution_hydrogens geom
_atom_sites_solution_primary dual
_atom_sites_solution_secondary difmap
_audit_creation_date 2025-10-28
_audit_creation_method 'CIF-fill 1.6i (K.Radacki, 2005-25)'
_audit_update_record
;
2025-11-26 deposited with the CCDC.	2026-04-06 downloaded from the CCDC.
;
_cell_angle_alpha 90
_cell_angle_beta 90.426(10)
_cell_angle_gamma 90
_cell_formula_units_Z 4
_cell_length_a 10.199(3)
_cell_length_b 9.446(2)
_cell_length_c 29.217(8)
_cell_measurement_reflns_used 9893
_cell_measurement_temperature 100(2)
_cell_measurement_theta_max 32.33
_cell_measurement_theta_min 2.57
_cell_volume 2814.7(13)
_computing_cell_refinement 'Saint+ ver. 8.40B (Bruker AXS)'
_computing_data_collection 'BIS 6.2.14 / APEX4 ver. 2021.10 (Bruker AXS)'
_computing_data_reduction 'Saint+ ver. 8.40B (Bruker AXS)'
_computing_molecular_graphics 'ShelXLe (Huebschle et all, 2011)'
_computing_publication_material 'SHELXL-2019/2 (Sheldrick, 2019)'
_computing_structure_refinement 'SHELXL-2019/2 (Sheldrick, 2019)'
_computing_structure_solution 'SHELXT 2014/5 (Sheldrick, 2014)''
_diffrn_ambient_environment N~2~
_diffrn_ambient_temperature 100(2)
_diffrn_detector CPA
_diffrn_detector_area_resol_mean 7.5
_diffrn_detector_type 'Photon II'
_diffrn_measured_fraction_theta_full 1.000
_diffrn_measured_fraction_theta_max 1.000
_diffrn_measurement_device 'four-circle diffractometer'
_diffrn_measurement_device_type 'Bruker D8-Quest'
_diffrn_measurement_method '\f and \w scans'
_diffrn_orient_matrix_type
;
 Sparks R.A., Computational Crystallography p1-18 (Clarendon Press, 1982)
;
_diffrn_orient_matrix_UB_11 0.0569836
_diffrn_orient_matrix_UB_12 0.0741985
_diffrn_orient_matrix_UB_13 -0.0143025
_diffrn_orient_matrix_UB_21 -0.0580067
_diffrn_orient_matrix_UB_22 0.0015765
_diffrn_orient_matrix_UB_23 -0.0274392
_diffrn_orient_matrix_UB_31 -0.0547936
_diffrn_orient_matrix_UB_32 0.0754953
_diffrn_orient_matrix_UB_33 0.0146298
_diffrn_radiation_monochromator 'multi-layer mirror'
_diffrn_radiation_probe x-ray
_diffrn_radiation_type MoK\a
_diffrn_radiation_wavelength 0.71073
_diffrn_radiation_xray_symbol K-L~2,3~
_diffrn_reflns_av_R_equivalents 0.0893
_diffrn_reflns_av_unetI/netI 0.0377
_diffrn_reflns_Laue_measured_fraction_full 1.000
_diffrn_reflns_Laue_measured_fraction_max 1.000
_diffrn_reflns_limit_h_max 12
_diffrn_reflns_limit_h_min -12
_diffrn_reflns_limit_k_max 11
_diffrn_reflns_limit_k_min -11
_diffrn_reflns_limit_l_max 36
_diffrn_reflns_limit_l_min -36
_diffrn_reflns_number 66589
_diffrn_reflns_point_group_measured_fraction_full 1.000
_diffrn_reflns_point_group_measured_fraction_max 1.000
_diffrn_reflns_theta_full 26.000
_diffrn_reflns_theta_max 26.020
_diffrn_reflns_theta_min 2.110
_diffrn_source 'micro-focus sealed X-ray tube'
_diffrn_source_type 'Incoatec ImS 2.0'
_diffrn_standards_number 0
_exptl_absorpt_coefficient_mu 10.503
_exptl_absorpt_correction_T_max 0.7464
_exptl_absorpt_correction_T_min .5401
_exptl_absorpt_correction_type multi-scan
_exptl_absorpt_process_details 'SADABS 2016/2 (Bruker AXS)'
_exptl_crystal_colour yellow
_exptl_crystal_density_diffrn 2.185
_exptl_crystal_description block
_exptl_crystal_F_000 1744
_exptl_crystal_preparation
;
 For data collection the crystal was immersed in a film of perfluoropolyether 
 oil, mounted on a polyimide loop and transferred to stream of cold nitrogen 
 (Oxford Cryostream 800).
;
_exptl_crystal_recrystallization_method 'Re-crystallisation from solvent: o-DFB/Pentane'
_exptl_crystal_size_max 0.128
_exptl_crystal_size_mid 0.114
_exptl_crystal_size_min 0.047
_refine_diff_density_max 1.679
_refine_diff_density_min -1.393
_refine_diff_density_rms 0.183
_refine_ls_extinction_method none
_refine_ls_goodness_of_fit_ref 1.175
_refine_ls_hydrogen_treatment constr
_refine_ls_matrix_type full
_refine_ls_number_parameters 382
_refine_ls_number_reflns 5547
_refine_ls_number_restraints 703
_refine_ls_restrained_S_all 1.113
_refine_ls_R_factor_all 0.0370
_refine_ls_R_factor_gt 0.0325
_refine_ls_shift/su_max 0.002
_refine_ls_shift/su_mean 0.000
_refine_ls_structure_factor_coef Fsqd
_refine_ls_weighting_details
;
 w=1/[\s^2^(Fo^2^)+26.1253P] where P=(Fo^2^+2Fc^2^)/3
;
_refine_ls_weighting_scheme calc
_refine_ls_wR_factor_gt 0.0697
_refine_ls_wR_factor_ref 0.0712
_reflns_Friedel_coverage 0.000
_reflns_number_gt 5073
_reflns_number_total 5547
_reflns_threshold_expression 'I > 2\s(I)'
_cod_data_source_file d6sc00337k2.cif
_cod_data_source_block MaPa082_MaPa_a
_cod_depositor_comments 'Adding full bibliography for 1577098--1577108.cif.'
_cod_original_cell_volume 2814.7(12)
_cod_original_sg_symbol_H-M 'P 21/n'
_cod_database_code 1577107
_shelx_shelxl_version_number 2019/2
_shelx_space_group_comment
;
 The symmetry employed for this shelxl refinement is uniquely defined by the 
 following loop, which should always be used as a source of symmetry 
 information in preference to the above space-group names. They are only 
 intended as comments.
;
_exptl_absorpt_special_details
;
 Incident beam scaling, empirical absorption correction using spherical 
 harmonics, and outlier rejection was employed as implemented in SADABS. 
 Additional spherical absorption correction with mu*r value set to 0.2 was 
 applied.
;
_shelx_estimated_absorpt_t_min 0.347
_shelx_estimated_absorpt_t_max 0.638

loop_
_space_group_symop_operation_xyz
'x, y, z'
'-x+1/2, y+1/2, -z+1/2'
'-x, -y, -z'
'x-1/2, -y-1/2, z-1/2'

loop_
_atom_site_label
_atom_site_type_symbol
_atom_site_fract_x
_atom_site_fract_y
_atom_site_fract_z
_atom_site_U_iso_or_equiv
_atom_site_adp_type
_atom_site_occupancy
_atom_site_site_symmetry_order
_atom_site_calc_flag
_atom_site_refinement_flags_posn
_atom_site_refinement_flags_adp
_atom_site_refinement_flags_occupancy
_atom_site_disorder_assembly
_atom_site_disorder_group
Pt1_1 Pt 0.24935(2) 0.20009(3) 0.64902(2) 0.01118(7) Uani 1 1 d . . . . .
Pt2_1 Pt 0.26103(2) 0.37363(3) 0.57618(2) 0.01027(7) Uani 1 1 d . . . . .
Cl1_1 Cl 0.23948(18) 0.0377(2) 0.71386(6) 0.0237(4) Uani 1 1 d . . . . .
Cl2_1 Cl 0.09642(17) 0.67314(18) 0.51987(6) 0.0195(4) Uani 1 1 d . . . . .
Cl3_1 Cl 0.41856(17) 0.67186(18) 0.51196(6) 0.0206(4) Uani 1 1 d . . . . .
Si1_1 Si 0.25769(18) 0.52655(19) 0.51510(6) 0.0125(4) Uani 1 1 d . . . . .
P1_1 P 0.06874(17) 0.11559(19) 0.61331(6) 0.0157(4) Uani 1 1 d . . . . .
P2_1 P 0.25608(18) 0.16290(18) 0.53821(6) 0.0131(3) Uani 1 1 d . . . . .
P3_1 P 0.26752(18) 0.54543(19) 0.63096(6) 0.0145(4) Uani 1 1 d . . . . .
P4_1 P 0.43013(17) 0.31828(19) 0.67289(6) 0.0156(4) Uani 1 1 d . . . . .
C1_1 C -0.0129(8) -0.0397(8) 0.6361(3) 0.0274(18) Uani 1 1 d . . . . .
H1A_1 H -0.099363 -0.049722 0.621654 0.041 Uiso 1 1 calc R U . . .
H1B_1 H -0.023156 -0.029139 0.669267 0.041 Uiso 1 1 calc R U . . .
H1C_1 H 0.039892 -0.124049 0.629754 0.041 Uiso 1 1 calc R U . . .
C2_1 C -0.0636(7) 0.2407(8) 0.6065(3) 0.0237(17) Uani 1 1 d . . . . .
H2A_1 H -0.134045 0.197748 0.588241 0.036 Uiso 1 1 calc R U . . .
H2B_1 H -0.031337 0.325608 0.590965 0.036 Uiso 1 1 calc R U . . .
H2C_1 H -0.097373 0.266761 0.636694 0.036 Uiso 1 1 calc R U . . .
C3_1 C 0.1086(7) 0.0635(7) 0.5545(2) 0.0172(15) Uani 1 1 d . . . . .
H3A_1 H 0.034824 0.086465 0.533586 0.021 Uiso 1 1 calc R U . . .
H3B_1 H 0.125452 -0.039583 0.552944 0.021 Uiso 1 1 calc R U . . .
C4_1 C 0.3912(7) 0.0500(8) 0.5545(2) 0.0197(15) Uani 1 1 d . . . . .
H4A_1 H 0.378217 -0.044353 0.541271 0.030 Uiso 1 1 calc R U . . .
H4B_1 H 0.395540 0.042694 0.587916 0.030 Uiso 1 1 calc R U . . .
H4C_1 H 0.473249 0.090374 0.543099 0.030 Uiso 1 1 calc R U . . .
C5_1 C 0.2525(8) 0.1377(7) 0.4766(2) 0.0221(16) Uani 1 1 d . . . . .
H5A_1 H 0.246153 0.036360 0.469637 0.033 Uiso 1 1 calc R U . . .
H5B_1 H 0.333044 0.175956 0.463277 0.033 Uiso 1 1 calc R U . . .
H5C_1 H 0.176473 0.187035 0.463495 0.033 Uiso 1 1 calc R U . . .
C6_1 C 0.2456(7) 0.4817(8) 0.4529(2) 0.0186(15) Uani 1 1 d . . . . .
H6A_1 H 0.249356 0.568776 0.434703 0.028 Uiso 1 1 calc R U . . .
H6B_1 H 0.162425 0.432962 0.446781 0.028 Uiso 1 1 calc R U . . .
H6C_1 H 0.318669 0.419711 0.444485 0.028 Uiso 1 1 calc R U . . .
C7_1 C 0.2953(9) 0.7317(8) 0.6187(3) 0.0263(18) Uani 1 1 d . . . . .
H7A_1 H 0.297326 0.785249 0.647416 0.039 Uiso 1 1 calc R U . . .
H7B_1 H 0.224296 0.767449 0.599089 0.039 Uiso 1 1 calc R U . . .
H7C_1 H 0.379212 0.742726 0.602973 0.039 Uiso 1 1 calc R U . . .
C8_1 C 0.1174(7) 0.5493(9) 0.6644(3) 0.0263(17) Uani 1 1 d . . . . .
H8A_1 H 0.124985 0.621948 0.688229 0.039 Uiso 1 1 calc R U . . .
H8B_1 H 0.103729 0.456680 0.678677 0.039 Uiso 1 1 calc R U . . .
H8C_1 H 0.042925 0.571459 0.644275 0.039 Uiso 1 1 calc R U . . .
C9_1 C 0.5731(7) 0.2986(9) 0.6368(3) 0.0254(17) Uani 1 1 d . . . . .
H9A_1 H 0.639010 0.369434 0.645344 0.038 Uiso 1 1 calc R U . . .
H9B_1 H 0.547469 0.312147 0.604658 0.038 Uiso 1 1 calc R U . . .
H9C_1 H 0.609945 0.203532 0.640757 0.038 Uiso 1 1 calc R U . . .
C10_1 C 0.3985(7) 0.5087(7) 0.6728(2) 0.0183(15) Uani 1 1 d . . . . .
H10A_1 H 0.479122 0.560744 0.664341 0.022 Uiso 1 1 calc R U . . .
H10B_1 H 0.371469 0.540046 0.703605 0.022 Uiso 1 1 calc R U . . .
C11_1 C 0.4934(8) 0.2846(8) 0.7299(3) 0.0238(16) Uani 1 1 d . . . . .
H11A_1 H 0.573674 0.339776 0.734776 0.036 Uiso 1 1 calc R U . . .
H11B_1 H 0.513020 0.183588 0.733184 0.036 Uiso 1 1 calc R U . . .
H11C_1 H 0.427768 0.312348 0.752499 0.036 Uiso 1 1 calc R U . . .
F1_21 F 0.1970(10) 0.3030(12) 0.3601(4) 0.048(2) Uani 0.540(3) 1 d D U P A 1
F2_21 F 0.3699(12) 0.1000(12) 0.3619(4) 0.059(3) Uani 0.540(3) 1 d D U P A 1
C1_21 C 0.2720(14) 0.2828(16) 0.3256(4) 0.041(2) Uani 0.540(3) 1 d DG U P A 1
C2_21 C 0.3660(14) 0.1765(14) 0.3243(4) 0.043(2) Uani 0.540(3) 1 d DG U P A 1
C3_21 C 0.4467(11) 0.1633(12) 0.2864(4) 0.044(2) Uani 0.540(3) 1 d DG U P A 1
H3_21 H 0.510954 0.090570 0.285453 0.053 Uiso 0.540(3) 1 calc R U P A 1
C4_21 C 0.4332(12) 0.2564(15) 0.2498(4) 0.046(3) Uani 0.540(3) 1 d DG U P A 1
H4_21 H 0.488307 0.247417 0.223910 0.055 Uiso 0.540(3) 1 calc R U P A 1
C5_21 C 0.3391(14) 0.3628(14) 0.2512(4) 0.047(3) Uani 0.540(3) 1 d DG U P A 1
H5_21 H 0.329945 0.426479 0.226189 0.056 Uiso 0.540(3) 1 calc R U P A 1
C6_21 C 0.2585(13) 0.3760(13) 0.2891(4) 0.042(2) Uani 0.540(3) 1 d DG U P A 1
H6_21 H 0.194228 0.448694 0.290012 0.051 Uiso 0.540(3) 1 calc R U P A 1
F1_22 F 0.229(5) 0.413(5) 0.2456(16) 0.053(5) Uani 0.106(3) 1 d D U P B 2
F2_22 F 0.172(4) 0.342(5) 0.3320(17) 0.045(5) Uani 0.106(3) 1 d D U P B 2
C1_22 C 0.312(5) 0.342(6) 0.2700(16) 0.045(3) Uani 0.106(3) 1 d DG U P B 2
C2_22 C 0.277(5) 0.288(7) 0.3124(16) 0.043(2) Uani 0.106(3) 1 d DG U P B 2
C3_22 C 0.350(6) 0.179(7) 0.3320(19) 0.043(3) Uani 0.106(3) 1 d DG U P B 2
H3_22 H 0.325857 0.141860 0.361008 0.052 Uiso 0.106(3) 1 calc R U P B 2
C4_22 C 0.458(6) 0.125(7) 0.309(2) 0.044(3) Uani 0.106(3) 1 d DG U P B 2
H4_22 H 0.507793 0.050413 0.322660 0.053 Uiso 0.106(3) 1 calc R U P B 2
C5_22 C 0.493(5) 0.179(7) 0.267(2) 0.044(3) Uani 0.106(3) 1 d DG U P B 2
H5_22 H 0.566692 0.141964 0.251290 0.053 Uiso 0.106(3) 1 calc R U P B 2
C6_22 C 0.420(5) 0.288(7) 0.2472(17) 0.046(3) Uani 0.106(3) 1 d DG U P B 2
H6_22 H 0.443655 0.324965 0.218268 0.055 Uiso 0.106(3) 1 calc R U P B 2
F1_23 F 0.3353(18) 0.361(2) 0.2235(6) 0.065(4) Uani 0.354(3) 1 d D U P C 3
F2_23 F 0.1862(14) 0.4464(16) 0.2940(6) 0.046(3) Uani 0.354(3) 1 d D U P C 3
C1_23 C 0.350(2) 0.300(2) 0.2627(5) 0.045(2) Uani 0.354(3) 1 d DG U P C 3
C2_23 C 0.272(2) 0.342(2) 0.2990(6) 0.043(2) Uani 0.354(3) 1 d DG U P C 3
C3_23 C 0.285(2) 0.276(2) 0.3413(6) 0.043(3) Uani 0.354(3) 1 d DG U P C 3
H3_23 H 0.230807 0.304098 0.366073 0.051 Uiso 0.354(3) 1 calc R U P C 3
C4_23 C 0.376(2) 0.168(2) 0.3473(6) 0.044(3) Uani 0.354(3) 1 d DG U P C 3
H4_23 H 0.384985 0.123150 0.376248 0.053 Uiso 0.354(3) 1 calc R U P C 3
C5_23 C 0.4548(19) 0.127(2) 0.3111(8) 0.044(3) Uani 0.354(3) 1 d DG U P C 3
H5_23 H 0.517412 0.053381 0.315202 0.052 Uiso 0.354(3) 1 calc R U P C 3
C6_23 C 0.4419(18) 0.193(2) 0.2688(6) 0.045(2) Uani 0.354(3) 1 d DG U P C 3
H6_23 H 0.495661 0.164561 0.243979 0.054 Uiso 0.354(3) 1 calc R U P C 3

loop_
_atom_site_aniso_label
_atom_site_aniso_U_11
_atom_site_aniso_U_22
_atom_site_aniso_U_33
_atom_site_aniso_U_23
_atom_site_aniso_U_13
_atom_site_aniso_U_12
Pt1_1 0.01201(13) 0.01049(13) 0.01104(13) 0.00238(9) 0.00068(9) -0.00019(9)
Pt2_1 0.01343(13) 0.00756(12) 0.00983(13) 0.00050(9) 0.00041(9) -0.00031(9)
Cl1_1 0.0299(10) 0.0253(9) 0.0160(8) 0.0102(7) 0.0002(7) -0.0036(8)
Cl2_1 0.0180(8) 0.0166(8) 0.0239(9) 0.0003(7) 0.0007(7) 0.0059(7)
Cl3_1 0.0187(8) 0.0148(8) 0.0282(10) -0.0007(7) 0.0044(7) -0.0032(7)
Si1_1 0.0142(9) 0.0087(9) 0.0146(9) 0.0024(7) 0.0021(7) -0.0005(7)
P1_1 0.0124(8) 0.0166(9) 0.0180(9) 0.0026(7) 0.0016(7) -0.0015(7)
P2_1 0.0178(9) 0.0081(8) 0.0135(8) -0.0001(7) 0.0013(7) -0.0001(7)
P3_1 0.0209(9) 0.0113(8) 0.0113(8) -0.0010(7) -0.0003(7) 0.0003(7)
P4_1 0.0131(8) 0.0172(9) 0.0166(9) 0.0014(7) 0.0006(7) -0.0014(7)
C1_1 0.022(4) 0.025(4) 0.035(5) 0.010(4) 0.001(3) -0.010(3)
C2_1 0.014(4) 0.028(4) 0.029(4) -0.001(3) -0.007(3) 0.003(3)
C3_1 0.021(4) 0.013(3) 0.017(4) -0.002(3) 0.000(3) 0.000(3)
C4_1 0.020(4) 0.015(3) 0.024(4) -0.001(3) 0.007(3) 0.003(3)
C5_1 0.032(4) 0.013(4) 0.021(4) -0.004(3) 0.000(3) -0.001(3)
C6_1 0.021(4) 0.019(4) 0.015(4) 0.001(3) 0.000(3) 0.005(3)
C7_1 0.044(5) 0.016(4) 0.019(4) 0.001(3) -0.005(3) -0.003(3)
C8_1 0.025(4) 0.030(4) 0.025(4) -0.010(3) 0.006(3) 0.000(3)
C9_1 0.015(4) 0.029(4) 0.032(4) -0.001(3) 0.006(3) -0.008(3)
C10_1 0.019(4) 0.020(4) 0.016(4) -0.005(3) -0.003(3) -0.003(3)
C11_1 0.024(4) 0.023(4) 0.024(4) 0.005(3) -0.002(3) 0.004(3)
F1_21 0.037(5) 0.050(6) 0.058(6) -0.009(5) 0.010(5) -0.011(4)
F2_21 0.065(6) 0.041(5) 0.071(6) 0.010(5) -0.022(5) -0.014(5)
C1_21 0.026(4) 0.040(4) 0.056(5) -0.009(5) -0.010(4) -0.007(4)
C2_21 0.033(4) 0.039(4) 0.057(5) -0.009(4) -0.012(4) -0.009(4)
C3_21 0.034(4) 0.042(5) 0.057(5) -0.010(4) -0.013(4) -0.008(4)
C4_21 0.036(4) 0.046(5) 0.055(6) -0.012(5) -0.011(5) -0.010(4)
C5_21 0.037(4) 0.047(5) 0.056(6) -0.009(5) -0.015(5) -0.010(4)
C6_21 0.030(4) 0.042(5) 0.054(5) -0.011(4) -0.016(4) -0.010(4)
F1_22 0.046(8) 0.052(8) 0.062(9) -0.007(8) -0.012(8) -0.003(8)
F2_22 0.028(8) 0.046(8) 0.060(9) -0.010(8) -0.007(8) -0.005(8)
C1_22 0.033(4) 0.045(5) 0.056(5) -0.009(5) -0.013(5) -0.009(4)
C2_22 0.031(4) 0.042(5) 0.057(5) -0.009(5) -0.012(5) -0.008(4)
C3_22 0.032(4) 0.041(5) 0.057(6) -0.009(5) -0.013(5) -0.008(4)
C4_22 0.034(5) 0.041(5) 0.057(6) -0.009(5) -0.014(5) -0.008(5)
C5_22 0.034(5) 0.043(5) 0.055(6) -0.010(5) -0.014(5) -0.009(5)
C6_22 0.035(5) 0.046(5) 0.056(6) -0.010(5) -0.013(5) -0.009(5)
F1_23 0.057(7) 0.081(8) 0.058(8) -0.003(7) -0.009(7) -0.021(7)
F2_23 0.030(6) 0.042(6) 0.068(7) -0.001(6) -0.013(6) 0.002(5)
C1_23 0.035(4) 0.045(5) 0.056(5) -0.008(4) -0.014(4) -0.009(4)
C2_23 0.031(4) 0.042(5) 0.057(5) -0.010(4) -0.012(4) -0.008(4)
C3_23 0.030(4) 0.040(5) 0.058(6) -0.008(5) -0.009(5) -0.009(4)
C4_23 0.033(4) 0.041(5) 0.058(6) -0.008(5) -0.013(5) -0.008(4)
C5_23 0.033(5) 0.041(5) 0.057(6) -0.009(5) -0.014(5) -0.007(4)
C6_23 0.035(4) 0.044(5) 0.056(6) -0.011(5) -0.013(5) -0.008(4)

loop_
_atom_type_symbol
_atom_type_description
_atom_type_scat_dispersion_real
_atom_type_scat_dispersion_imag
_atom_type_scat_source
C C 0.0033 0.0016 'International Tables Vol C Tables 4.2.6.8 and 6.1.1.4'
H H 0.0000 0.0000 'International Tables Vol C Tables 4.2.6.8 and 6.1.1.4'
F F 0.0171 0.0103 'International Tables Vol C Tables 4.2.6.8 and 6.1.1.4'
Si Si 0.0817 0.0704 'International Tables Vol C Tables 4.2.6.8 and 6.1.1.4'
P P 0.1023 0.0942 'International Tables Vol C Tables 4.2.6.8 and 6.1.1.4'
Cl Cl 0.1484 0.1585 'International Tables Vol C Tables 4.2.6.8 and 6.1.1.4'
Pt Pt -1.7033 8.3905 'International Tables Vol C Tables 4.2.6.8 and 6.1.1.4'

loop_
_exptl_crystal_face_index_h
_exptl_crystal_face_index_k
_exptl_crystal_face_index_l
_exptl_crystal_face_perp_dist
0.00 1.00 0.00 0.0570
2.00 0.00 -1.00 0.0270

loop_
_geom_angle_atom_site_label_1
_geom_angle_atom_site_label_2
_geom_angle_atom_site_label_3
_geom_angle
_geom_angle_site_symmetry_1
_geom_angle_site_symmetry_3
_geom_angle_publ_flag
P1_1 Pt1_1 P4_1 168.05(7) . . ?
P1_1 Pt1_1 Cl1_1 95.65(7) . . ?
P4_1 Pt1_1 Cl1_1 96.27(7) . . ?
P1_1 Pt1_1 Pt2_1 83.71(5) . . ?
P4_1 Pt1_1 Pt2_1 84.39(5) . . ?
Cl1_1 Pt1_1 Pt2_1 178.59(5) . . ?
P2_1 Pt2_1 P3_1 164.54(6) . . ?
P2_1 Pt2_1 Si1_1 99.84(7) . . ?
P3_1 Pt2_1 Si1_1 95.62(7) . . ?
P2_1 Pt2_1 Pt1_1 81.49(5) . . ?
P3_1 Pt2_1 Pt1_1 83.09(5) . . ?
Si1_1 Pt2_1 Pt1_1 176.33(5) . . ?
C6_1 Si1_1 Cl3_1 98.5(2) . . ?
C6_1 Si1_1 Cl2_1 99.4(2) . . ?
Cl3_1 Si1_1 Cl2_1 100.15(10) . . ?
C6_1 Si1_1 Pt2_1 127.8(2) . . ?
Cl3_1 Si1_1 Pt2_1 115.45(10) . . ?
Cl2_1 Si1_1 Pt2_1 111.15(9) . . ?
C2_1 P1_1 C1_1 103.0(4) . . ?
C2_1 P1_1 C3_1 104.1(3) . . ?
C1_1 P1_1 C3_1 103.4(4) . . ?
C2_1 P1_1 Pt1_1 115.3(3) . . ?
C1_1 P1_1 Pt1_1 119.4(3) . . ?
C3_1 P1_1 Pt1_1 110.0(2) . . ?
C4_1 P2_1 C5_1 101.1(3) . . ?
C4_1 P2_1 C3_1 104.8(3) . . ?
C5_1 P2_1 C3_1 100.3(3) . . ?
C4_1 P2_1 Pt2_1 112.0(3) . . ?
C5_1 P2_1 Pt2_1 126.7(2) . . ?
C3_1 P2_1 Pt2_1 109.6(2) . . ?
C7_1 P3_1 C8_1 102.6(4) . . ?
C7_1 P3_1 C10_1 101.5(4) . . ?
C8_1 P3_1 C10_1 104.9(4) . . ?
C7_1 P3_1 Pt2_1 123.7(3) . . ?
C8_1 P3_1 Pt2_1 111.8(3) . . ?
C10_1 P3_1 Pt2_1 110.5(2) . . ?
C11_1 P4_1 C9_1 103.6(4) . . ?
C11_1 P4_1 C10_1 103.7(3) . . ?
C9_1 P4_1 C10_1 104.0(4) . . ?
C11_1 P4_1 Pt1_1 118.8(3) . . ?
C9_1 P4_1 Pt1_1 115.2(3) . . ?
C10_1 P4_1 Pt1_1 110.0(2) . . ?
P1_1 C1_1 H1A_1 109.5 . . ?
P1_1 C1_1 H1B_1 109.5 . . ?
H1A_1 C1_1 H1B_1 109.5 . . ?
P1_1 C1_1 H1C_1 109.5 . . ?
H1A_1 C1_1 H1C_1 109.5 . . ?
H1B_1 C1_1 H1C_1 109.5 . . ?
P1_1 C2_1 H2A_1 109.5 . . ?
P1_1 C2_1 H2B_1 109.5 . . ?
H2A_1 C2_1 H2B_1 109.5 . . ?
P1_1 C2_1 H2C_1 109.5 . . ?
H2A_1 C2_1 H2C_1 109.5 . . ?
H2B_1 C2_1 H2C_1 109.5 . . ?
P1_1 C3_1 P2_1 107.0(4) . . ?
P1_1 C3_1 H3A_1 110.3 . . ?
P2_1 C3_1 H3A_1 110.3 . . ?
P1_1 C3_1 H3B_1 110.3 . . ?
P2_1 C3_1 H3B_1 110.3 . . ?
H3A_1 C3_1 H3B_1 108.6 . . ?
P2_1 C4_1 H4A_1 109.5 . . ?
P2_1 C4_1 H4B_1 109.5 . . ?
H4A_1 C4_1 H4B_1 109.5 . . ?
P2_1 C4_1 H4C_1 109.5 . . ?
H4A_1 C4_1 H4C_1 109.5 . . ?
H4B_1 C4_1 H4C_1 109.5 . . ?
P2_1 C5_1 H5A_1 109.5 . . ?
P2_1 C5_1 H5B_1 109.5 . . ?
H5A_1 C5_1 H5B_1 109.5 . . ?
P2_1 C5_1 H5C_1 109.5 . . ?
H5A_1 C5_1 H5C_1 109.5 . . ?
H5B_1 C5_1 H5C_1 109.5 . . ?
Si1_1 C6_1 H6A_1 109.5 . . ?
Si1_1 C6_1 H6B_1 109.5 . . ?
H6A_1 C6_1 H6B_1 109.5 . . ?
Si1_1 C6_1 H6C_1 109.5 . . ?
H6A_1 C6_1 H6C_1 109.5 . . ?
H6B_1 C6_1 H6C_1 109.5 . . ?
P3_1 C7_1 H7A_1 109.5 . . ?
P3_1 C7_1 H7B_1 109.5 . . ?
H7A_1 C7_1 H7B_1 109.5 . . ?
P3_1 C7_1 H7C_1 109.5 . . ?
H7A_1 C7_1 H7C_1 109.5 . . ?
H7B_1 C7_1 H7C_1 109.5 . . ?
P3_1 C8_1 H8A_1 109.5 . . ?
P3_1 C8_1 H8B_1 109.5 . . ?
H8A_1 C8_1 H8B_1 109.5 . . ?
P3_1 C8_1 H8C_1 109.5 . . ?
H8A_1 C8_1 H8C_1 109.5 . . ?
H8B_1 C8_1 H8C_1 109.5 . . ?
P4_1 C9_1 H9A_1 109.5 . . ?
P4_1 C9_1 H9B_1 109.5 . . ?
H9A_1 C9_1 H9B_1 109.5 . . ?
P4_1 C9_1 H9C_1 109.5 . . ?
H9A_1 C9_1 H9C_1 109.5 . . ?
H9B_1 C9_1 H9C_1 109.5 . . ?
P4_1 C10_1 P3_1 108.3(3) . . ?
P4_1 C10_1 H10A_1 110.0 . . ?
P3_1 C10_1 H10A_1 110.0 . . ?
P4_1 C10_1 H10B_1 110.0 . . ?
P3_1 C10_1 H10B_1 110.0 . . ?
H10A_1 C10_1 H10B_1 108.4 . . ?
P4_1 C11_1 H11A_1 109.5 . . ?
P4_1 C11_1 H11B_1 109.5 . . ?
H11A_1 C11_1 H11B_1 109.5 . . ?
P4_1 C11_1 H11C_1 109.5 . . ?
H11A_1 C11_1 H11C_1 109.5 . . ?
H11B_1 C11_1 H11C_1 109.5 . . ?
F1_21 C1_21 C2_21 123.1(10) . . ?
F1_21 C1_21 C6_21 116.9(10) . . ?
C2_21 C1_21 C6_21 120.0 . . ?
F2_21 C2_21 C1_21 112.9(10) . . ?
F2_21 C2_21 C3_21 127.0(10) . . ?
C1_21 C2_21 C3_21 120.0 . . ?
C4_21 C3_21 C2_21 120.0 . . ?
C4_21 C3_21 H3_21 120.0 . . ?
C2_21 C3_21 H3_21 120.0 . . ?
C3_21 C4_21 C5_21 120.0 . . ?
C3_21 C4_21 H4_21 120.0 . . ?
C5_21 C4_21 H4_21 120.0 . . ?
C6_21 C5_21 C4_21 120.0 . . ?
C6_21 C5_21 H5_21 120.0 . . ?
C4_21 C5_21 H5_21 120.0 . . ?
C5_21 C6_21 C1_21 120.0 . . ?
C5_21 C6_21 H6_21 120.0 . . ?
C1_21 C6_21 H6_21 120.0 . . ?
F1_22 C1_22 C2_22 121(2) . . ?
F1_22 C1_22 C6_22 116(2) . . ?
C2_22 C1_22 C6_22 120.0 . . ?
F2_22 C2_22 C3_22 123(2) . . ?
F2_22 C2_22 C1_22 117(2) . . ?
C3_22 C2_22 C1_22 120.0 . . ?
C4_22 C3_22 C2_22 120.0 . . ?
C4_22 C3_22 H3_22 120.0 . . ?
C2_22 C3_22 H3_22 120.0 . . ?
C3_22 C4_22 C5_22 120.0 . . ?
C3_22 C4_22 H4_22 120.0 . . ?
C5_22 C4_22 H4_22 120.0 . . ?
C4_22 C5_22 C6_22 120.0 . . ?
C4_22 C5_22 H5_22 120.0 . . ?
C6_22 C5_22 H5_22 120.0 . . ?
C5_22 C6_22 C1_22 120.0 . . ?
C5_22 C6_22 H6_22 120.0 . . ?
C1_22 C6_22 H6_22 120.0 . . ?
F1_23 C1_23 C2_23 119.3(15) . . ?
F1_23 C1_23 C6_23 120.7(15) . . ?
C2_23 C1_23 C6_23 120.0 . . ?
F2_23 C2_23 C1_23 120.6(14) . . ?
F2_23 C2_23 C3_23 119.4(14) . . ?
C1_23 C2_23 C3_23 120.0 . . ?
C4_23 C3_23 C2_23 120.0 . . ?
C4_23 C3_23 H3_23 120.0 . . ?
C2_23 C3_23 H3_23 120.0 . . ?
C5_23 C4_23 C3_23 120.0 . . ?
C5_23 C4_23 H4_23 120.0 . . ?
C3_23 C4_23 H4_23 120.0 . . ?
C6_23 C5_23 C4_23 120.0 . . ?
C6_23 C5_23 H5_23 120.0 . . ?
C4_23 C5_23 H5_23 120.0 . . ?
C5_23 C6_23 C1_23 120.0 . . ?
C5_23 C6_23 H6_23 120.0 . . ?
C1_23 C6_23 H6_23 120.0 . . ?

loop_
_geom_bond_atom_site_label_1
_geom_bond_atom_site_label_2
_geom_bond_distance
_geom_bond_site_symmetry_2
_geom_bond_publ_flag
Pt1_1 P1_1 2.2562(19) . ?
Pt1_1 P4_1 2.2612(19) . ?
Pt1_1 Cl1_1 2.4402(17) . ?
Pt1_1 Pt2_1 2.6897(6) . ?
Pt2_1 P2_1 2.2792(18) . ?
Pt2_1 P3_1 2.2798(18) . ?
Pt2_1 Si1_1 2.2960(18) . ?
Cl2_1 Si1_1 2.155(2) . ?
Cl3_1 Si1_1 2.142(3) . ?
Si1_1 C6_1 1.871(7) . ?
P1_1 C2_1 1.804(7) . ?
P1_1 C1_1 1.816(7) . ?
P1_1 C3_1 1.835(7) . ?
P2_1 C4_1 1.803(7) . ?
P2_1 C5_1 1.817(7) . ?
P2_1 C3_1 1.839(7) . ?
P3_1 C7_1 1.818(8) . ?
P3_1 C8_1 1.822(8) . ?
P3_1 C10_1 1.837(7) . ?
P4_1 C11_1 1.809(7) . ?
P4_1 C9_1 1.816(8) . ?
P4_1 C10_1 1.828(7) . ?
C1_1 H1A_1 0.9800 . ?
C1_1 H1B_1 0.9800 . ?
C1_1 H1C_1 0.9800 . ?
C2_1 H2A_1 0.9800 . ?
C2_1 H2B_1 0.9800 . ?
C2_1 H2C_1 0.9800 . ?
C3_1 H3A_1 0.9900 . ?
C3_1 H3B_1 0.9900 . ?
C4_1 H4A_1 0.9800 . ?
C4_1 H4B_1 0.9800 . ?
C4_1 H4C_1 0.9800 . ?
C5_1 H5A_1 0.9800 . ?
C5_1 H5B_1 0.9800 . ?
C5_1 H5C_1 0.9800 . ?
C6_1 H6A_1 0.9800 . ?
C6_1 H6B_1 0.9800 . ?
C6_1 H6C_1 0.9800 . ?
C7_1 H7A_1 0.9800 . ?
C7_1 H7B_1 0.9800 . ?
C7_1 H7C_1 0.9800 . ?
C8_1 H8A_1 0.9800 . ?
C8_1 H8B_1 0.9800 . ?
C8_1 H8C_1 0.9800 . ?
C9_1 H9A_1 0.9800 . ?
C9_1 H9B_1 0.9800 . ?
C9_1 H9C_1 0.9800 . ?
C10_1 H10A_1 0.9900 . ?
C10_1 H10B_1 0.9900 . ?
C11_1 H11A_1 0.9800 . ?
C11_1 H11B_1 0.9800 . ?
C11_1 H11C_1 0.9800 . ?
F1_21 C1_21 1.283(13) . ?
F2_21 C2_21 1.314(13) . ?
C1_21 C2_21 1.3900 . ?
C1_21 C6_21 1.3900 . ?
C2_21 C3_21 1.3900 . ?
C3_21 C4_21 1.3900 . ?
C3_21 H3_21 0.9500 . ?
C4_21 C5_21 1.3900 . ?
C4_21 H4_21 0.9500 . ?
C5_21 C6_21 1.3900 . ?
C5_21 H5_21 0.9500 . ?
C6_21 H6_21 0.9500 . ?
F1_22 C1_22 1.29(2) . ?
F2_22 C2_22 1.316(19) . ?
C1_22 C2_22 1.3900 . ?
C1_22 C6_22 1.3900 . ?
C2_22 C3_22 1.3900 . ?
C3_22 C4_22 1.3900 . ?
C3_22 H3_22 0.9500 . ?
C4_22 C5_22 1.3900 . ?
C4_22 H4_22 0.9500 . ?
C5_22 C6_22 1.3900 . ?
C5_22 H5_22 0.9500 . ?
C6_22 H6_22 0.9500 . ?
F1_23 C1_23 1.288(17) . ?
F2_23 C2_23 1.324(15) . ?
C1_23 C2_23 1.3900 . ?
C1_23 C6_23 1.3900 . ?
C2_23 C3_23 1.3900 . ?
C3_23 C4_23 1.3900 . ?
C3_23 H3_23 0.9500 . ?
C4_23 C5_23 1.3900 . ?
C4_23 H4_23 0.9500 . ?
C5_23 C6_23 1.3900 . ?
C5_23 H5_23 0.9500 . ?
C6_23 H6_23 0.9500 . ?

loop_
_geom_torsion_atom_site_label_1
_geom_torsion_atom_site_label_2
_geom_torsion_atom_site_label_3
_geom_torsion_atom_site_label_4
_geom_torsion
_geom_torsion_site_symmetry_1
_geom_torsion_site_symmetry_2
_geom_torsion_site_symmetry_3
_geom_torsion_site_symmetry_4
_geom_torsion_publ_flag
C2_1 P1_1 C3_1 P2_1 101.1(4) . . . . ?
C1_1 P1_1 C3_1 P2_1 -151.5(4) . . . . ?
Pt1_1 P1_1 C3_1 P2_1 -22.9(4) . . . . ?
C4_1 P2_1 C3_1 P1_1 90.7(4) . . . . ?
C5_1 P2_1 C3_1 P1_1 -164.8(4) . . . . ?
Pt2_1 P2_1 C3_1 P1_1 -29.6(4) . . . . ?
C11_1 P4_1 C10_1 P3_1 -153.2(4) . . . . ?
C9_1 P4_1 C10_1 P3_1 98.7(4) . . . . ?
Pt1_1 P4_1 C10_1 P3_1 -25.2(4) . . . . ?
C7_1 P3_1 C10_1 P4_1 -158.0(4) . . . . ?
C8_1 P3_1 C10_1 P4_1 95.4(4) . . . . ?
Pt2_1 P3_1 C10_1 P4_1 -25.2(4) . . . . ?
F1_21 C1_21 C2_21 F2_21 -0.2(13) . . . . ?
C6_21 C1_21 C2_21 F2_21 177.9(14) . . . . ?
F1_21 C1_21 C2_21 C3_21 -178.1(16) . . . . ?
C6_21 C1_21 C2_21 C3_21 0.0 . . . . ?
F2_21 C2_21 C3_21 C4_21 -177.6(16) . . . . ?
C1_21 C2_21 C3_21 C4_21 0.0 . . . . ?
C2_21 C3_21 C4_21 C5_21 0.0 . . . . ?
C3_21 C4_21 C5_21 C6_21 0.0 . . . . ?
C4_21 C5_21 C6_21 C1_21 0.0 . . . . ?
F1_21 C1_21 C6_21 C5_21 178.2(15) . . . . ?
C2_21 C1_21 C6_21 C5_21 0.0 . . . . ?
F1_22 C1_22 C2_22 F2_22 -18(7) . . . . ?
C6_22 C1_22 C2_22 F2_22 -179(7) . . . . ?
F1_22 C1_22 C2_22 C3_22 161(7) . . . . ?
C6_22 C1_22 C2_22 C3_22 0.0 . . . . ?
F2_22 C2_22 C3_22 C4_22 179(7) . . . . ?
C1_22 C2_22 C3_22 C4_22 0.0 . . . . ?
C2_22 C3_22 C4_22 C5_22 0.0 . . . . ?
C3_22 C4_22 C5_22 C6_22 0.0 . . . . ?
C4_22 C5_22 C6_22 C1_22 0.0 . . . . ?
F1_22 C1_22 C6_22 C5_22 -162(6) . . . . ?
C2_22 C1_22 C6_22 C5_22 0.0 . . . . ?
F1_23 C1_23 C2_23 F2_23 -3(2) . . . . ?
C6_23 C1_23 C2_23 F2_23 178(2) . . . . ?
F1_23 C1_23 C2_23 C3_23 179(2) . . . . ?
C6_23 C1_23 C2_23 C3_23 0.0 . . . . ?
F2_23 C2_23 C3_23 C4_23 -178(2) . . . . ?
C1_23 C2_23 C3_23 C4_23 0.0 . . . . ?
C2_23 C3_23 C4_23 C5_23 0.0 . . . . ?
C3_23 C4_23 C5_23 C6_23 0.0 . . . . ?
C4_23 C5_23 C6_23 C1_23 0.0 . . . . ?
F1_23 C1_23 C6_23 C5_23 -179(2) . . . . ?
C2_23 C1_23 C6_23 C5_23 0.0 . . . . ?
